data_7117637
loop_
_publ_author_name
'Yu-Tao He'
'Qiang Wang'
'Jiahui Zhao'
'Xue-Yuan Liu'
'Peng-Fei Xu'
'Yong-Min Liang'

_publ_section_title
;
 The copper-catalyzed synthesis of beta-trifluoromethylated acrylonitriles
 and trifluoromethyl-substituted 2H-azirines
;
_journal_name_full Chem.Commun.
_journal_page_first 13209
_journal_paper_doi 10.1039/C5cc05066A
_journal_volume 51
_journal_year 2015
_chemical_formula_moiety 'C21 H19 F3 N2'
_chemical_formula_sum 'C21 H19 F3 N2'
_chemical_formula_weight 356.38
_chemical_name_systematic
;
 ? 
;
_space_group_crystal_system triclinic
_space_group_IT_number 2
_space_group_name_Hall '-P 1'
_space_group_name_H-M_alt 'P -1'
_symmetry_space_group_name_Hall '-P 1'
_symmetry_space_group_name_H-M 'P -1'
_atom_sites_solution_hydrogens geom
_atom_sites_solution_primary direct
_atom_sites_solution_secondary difmap
_audit_creation_date 2015-05-04
_audit_creation_method
;
Olex2 1.2
(compiled 2014.11.28 svn.r3106 for OlexSys, GUI svn.r4959)
;
_audit_update_record
;
2015-06-19 deposited with the CCDC.
2015-07-10 downloaded from the CCDC.
;
_cell_angle_alpha 71.21(2)
_cell_angle_beta 75.39(2)
_cell_angle_gamma 79.84(2)
_cell_formula_units_Z 2
_cell_length_a 9.987(3)
_cell_length_b 10.061(3)
_cell_length_c 10.1680(16)
_cell_measurement_reflns_used 1037
_cell_measurement_temperature 295.42(10)
_cell_measurement_theta_max 22.0230
_cell_measurement_theta_min 4.1560
_cell_volume 930.9(4)
_computing_cell_refinement
;
CrysAlisPro, Agilent Technologies,
Version 1.171.37.33 (release 27-03-2014 CrysAlis171 .NET)
(compiled Mar 27 2014,17:12:48)
;
_computing_data_collection
;
CrysAlisPro, Agilent Technologies,
Version 1.171.37.33 (release 27-03-2014 CrysAlis171 .NET)
(compiled Mar 27 2014,17:12:48)
;
_computing_data_reduction
;
CrysAlisPro, Agilent Technologies,
Version 1.171.37.33 (release 27-03-2014 CrysAlis171 .NET)
(compiled Mar 27 2014,17:12:48)
;
_computing_molecular_graphics 'Olex2 (Dolomanov et al., 2009)'
_computing_publication_material 'Olex2 (Dolomanov et al., 2009)'
_computing_structure_refinement 'ShelXL (Sheldrick, 2008)'
_computing_structure_solution 'ShelXS (Sheldrick, 2008)'
_diffrn_ambient_environment air
_diffrn_ambient_temperature 295.42(10)
_diffrn_detector 'CCD plate'
_diffrn_detector_area_resol_mean 16.0733
_diffrn_detector_type Eos
_diffrn_measured_fraction_theta_full 0.991
_diffrn_measured_fraction_theta_max 0.990
_diffrn_measurement_details
;
  1 omega    3.00   43.00   2.0000    2.5000
omega____ theta____ kappa____ phi______ frames
    -       21.3666   57.0000  120.0000 20

  2 omega    0.00   90.00   2.0000    2.5000
omega____ theta____ kappa____ phi______ frames
    -       21.3666   57.0000   30.0000 45

  3 omega    0.00   92.00   2.0000    2.5000
omega____ theta____ kappa____ phi______ frames
    -       21.3666   38.0000  -60.0000 46

  4 omega  -12.00   22.00   2.0000    2.5000
omega____ theta____ kappa____ phi______ frames
    -      -16.9916  -99.0000 -120.0000 17

  5 omega  -36.00   42.00   2.0000    2.5000
omega____ theta____ kappa____ phi______ frames
    -       21.3666  -57.0000  120.0000 39

  6 omega   35.00   91.00   2.0000    2.5000
omega____ theta____ kappa____ phi______ frames
    -       21.3666  178.0000  -90.0000 28
;
_diffrn_measurement_device 'four-circle diffractometer'
_diffrn_measurement_device_type 'SuperNova, Dual, Cu at zero, Eos'
_diffrn_measurement_method '\w scans'
_diffrn_orient_matrix_UB_11 0.0696655000
_diffrn_orient_matrix_UB_12 -0.0235870000
_diffrn_orient_matrix_UB_13 0.0075166000
_diffrn_orient_matrix_UB_21 0.0147981000
_diffrn_orient_matrix_UB_22 0.0710605000
_diffrn_orient_matrix_UB_23 -0.0197236000
_diffrn_orient_matrix_UB_31 -0.0193270000
_diffrn_orient_matrix_UB_32 -0.0009125000
_diffrn_orient_matrix_UB_33 0.0723467000
_diffrn_radiation_monochromator mirror
_diffrn_radiation_probe x-ray
_diffrn_radiation_type MoK\a
_diffrn_radiation_wavelength 0.71073
_diffrn_reflns_av_R_equivalents 0.1471
_diffrn_reflns_av_unetI/netI 0.1787
_diffrn_reflns_limit_h_max 12
_diffrn_reflns_limit_h_min -12
_diffrn_reflns_limit_k_max 12
_diffrn_reflns_limit_k_min -12
_diffrn_reflns_limit_l_max 11
_diffrn_reflns_limit_l_min -12
_diffrn_reflns_number 6242
_diffrn_reflns_theta_full 26.00
_diffrn_reflns_theta_max 26.02
_diffrn_reflns_theta_min 3.33
_diffrn_source 'SuperNova (Mo) X-ray Source'
_exptl_absorpt_coefficient_mu 0.096
_exptl_absorpt_correction_T_max 1.00000
_exptl_absorpt_correction_T_min 0.37414
_exptl_absorpt_correction_type multi-scan
_exptl_absorpt_process_details
;
CrysAlisPro, Agilent Technologies,
Version 1.171.37.33 (release 27-03-2014 CrysAlis171 .NET)
(compiled Mar 27 2014,17:12:48)
Empirical absorption correction using spherical harmonics,
 implemented in SCALE3 ABSPACK scaling algorithm.
;
_exptl_crystal_colour 'clear light yellow'
_exptl_crystal_colour_lustre clear
_exptl_crystal_colour_modifier light
_exptl_crystal_colour_primary yellow
_exptl_crystal_density_diffrn 1.272
_exptl_crystal_density_method 'not measured'
_exptl_crystal_description block
_exptl_crystal_F_000 372
_exptl_crystal_size_max 0.35
_exptl_crystal_size_mid 0.31
_exptl_crystal_size_min 0.25
_refine_diff_density_max 0.260
_refine_diff_density_min -0.296
_refine_diff_density_rms 0.068
_refine_ls_extinction_coef 0.24(3)
_refine_ls_extinction_expression Fc^*^=kFc[1+0.001xFc^2^\l^3^/sin(2\q)]^-1/4^
_refine_ls_extinction_method SHELXL
_refine_ls_goodness_of_fit_ref 0.950
_refine_ls_hydrogen_treatment constr
_refine_ls_matrix_type full
_refine_ls_number_parameters 239
_refine_ls_number_reflns 3647
_refine_ls_number_restraints 0
_refine_ls_restrained_S_all 0.950
_refine_ls_R_factor_all 0.1818
_refine_ls_R_factor_gt 0.0880
_refine_ls_shift/su_max 0.000
_refine_ls_shift/su_mean 0.000
_refine_ls_structure_factor_coef Fsqd
_refine_ls_weighting_details 'calc w=1/[\s^2^(Fo^2^)+(0.1454P)^2^+0.0000P] where P=(Fo^2^+2Fc^2^)/3'
_refine_ls_weighting_scheme calc
_refine_ls_wR_factor_gt 0.2253
_refine_ls_wR_factor_ref 0.3307
_reflns_number_gt 1222
_reflns_number_total 3647
_reflns_threshold_expression >2sigma(I)
_cod_data_source_file c5cc05066a2.cif
_cod_data_source_block heyt0428
_cod_original_cell_volume 930.8(4)
_cod_database_code 7117637
_reflns_odcompleteness_completeness 99.21
_reflns_odcompleteness_iscentric 1
_reflns_odcompleteness_theta 26.32
_olex2_refinement_description
;
1. Fixed Uiso
 At 1.2 times of:
  All C(H) groups
 At 1.5 times of:
  All C(H,H,H) groups
2.a Aromatic/amide H refined with riding coordinates:
 C1(H1), C2(H2), C3(H3), C4(H4), C5(H5), C8(H8), C15(H15), C16(H16), C18(H18),
 C19(H19)
2.b Idealised Me refined as rotating group:
 C21(H21A,H21B,H21C), C22(H22A,H22B,H22C), C23(H23A,H23B,H23C)
;
_olex2_date_sample_data_collection 2015-04-28
_olex2_submission_special_instructions 'No special instructions were received'

loop_
_space_group_symop_id
_space_group_symop_operation_xyz
1 'x, y, z'
2 '-x, -y, -z'

loop_
_atom_site_label
_atom_site_type_symbol
_atom_site_fract_x
_atom_site_fract_y
_atom_site_fract_z
_atom_site_U_iso_or_equiv
_atom_site_adp_type
_atom_site_occupancy
_atom_site_calc_flag
_atom_site_disorder_assembly
_atom_site_disorder_group
_atom_site_refinement_flags_posn
F1 F 0.3575(3) 0.0206(4) 0.4873(4) 0.1245(16) Uani 1 d . . .
F2 F 0.1953(4) -0.1132(4) 0.5792(3) 0.1044(12) Uani 1 d . . .
F3 F 0.2483(3) -0.0247(3) 0.3565(3) 0.0894(11) Uani 1 d . . .
N1 N 0.0028(4) 0.3474(4) 0.4014(4) 0.0680(11) Uani 1 d . . .
N2 N 0.0654(4) 0.1197(4) 0.6228(4) 0.0617(11) Uani 1 d . . .
C1 C -0.1528(5) 0.3343(5) 0.8376(5) 0.0696(14) Uani 1 d . . .
H1 H -0.1391 0.4228 0.7728 0.083 Uiso 1 calc . . R
C2 C -0.2205(5) 0.3238(6) 0.9741(6) 0.0747(14) Uani 1 d . . .
H2 H -0.2518 0.4054 1.0016 0.090 Uiso 1 calc . . R
C3 C -0.2430(5) 0.1970(7) 1.0701(5) 0.0815(17) Uani 1 d . . .
H3 H -0.2910 0.1915 1.1625 0.098 Uiso 1 calc . . R
C4 C -0.1939(6) 0.0737(7) 1.0300(5) 0.0916(18) Uani 1 d . . .
H4 H -0.2055 -0.0142 1.0967 0.110 Uiso 1 calc . . R
C5 C -0.1303(5) 0.0826(5) 0.8958(5) 0.0736(14) Uani 1 d . . .
H5 H -0.1027 0.0003 0.8688 0.088 Uiso 1 calc . . R
C6 C -0.1039(5) 0.2132(5) 0.7941(5) 0.0604(12) Uani 1 d . . .
C7 C -0.0335(5) 0.2235(5) 0.6482(5) 0.0600(12) Uani 1 d . . .
C8 C -0.0599(5) 0.3345(5) 0.5320(5) 0.0690(14) Uani 1 d . . .
H8 H -0.1286 0.4059 0.5494 0.083 Uiso 1 calc . . R
C10 C 0.1081(5) 0.2466(5) 0.3737(4) 0.0572(12) Uani 1 d . . .
C11 C 0.1303(5) 0.1307(5) 0.4894(5) 0.0632(13) Uani 1 d . . .
C13 C 0.2340(5) 0.0029(6) 0.4762(5) 0.0694(14) Uani 1 d . . .
C14 C 0.1780(5) 0.2686(5) 0.2248(5) 0.0621(12) Uani 1 d . . .
C15 C 0.1014(5) 0.3048(5) 0.1201(5) 0.0658(13) Uani 1 d . . .
H15 H 0.0048 0.3125 0.1463 0.079 Uiso 1 calc . . R
C16 C 0.1635(5) 0.3298(5) -0.0215(5) 0.0699(14) Uani 1 d . . .
H16 H 0.1077 0.3530 -0.0880 0.084 Uiso 1 calc . . R
C17 C 0.3054(5) 0.3215(5) -0.0675(5) 0.0666(13) Uani 1 d . . .
C18 C 0.3824(6) 0.2880(6) 0.0367(5) 0.0822(16) Uani 1 d . . .
H18 H 0.4789 0.2834 0.0095 0.099 Uiso 1 calc . . R
C19 C 0.3224(5) 0.2614(6) 0.1782(5) 0.0754(15) Uani 1 d . . .
H19 H 0.3786 0.2381 0.2443 0.090 Uiso 1 calc . . R
C20 C 0.3759(5) 0.3543(6) -0.2234(5) 0.0767(15) Uani 1 d . . .
C21 C 0.2809(7) 0.3468(9) -0.3141(6) 0.125(3) Uani 1 d . . .
H21A H 0.2276 0.2678 -0.2658 0.188 Uiso 1 calc . . GR
H21B H 0.3354 0.3356 -0.4030 0.188 Uiso 1 calc . . GR
H21C H 0.2190 0.4323 -0.3314 0.188 Uiso 1 calc . . GR
C22 C 0.4983(7) 0.2443(11) -0.2463(7) 0.160(4) Uani 1 d . . .
H22A H 0.5787 0.2684 -0.2269 0.239 Uiso 1 calc . . GR
H22B H 0.5177 0.2418 -0.3429 0.239 Uiso 1 calc . . GR
H22C H 0.4757 0.1532 -0.1834 0.239 Uiso 1 calc . . GR
C23 C 0.4278(14) 0.4947(10) -0.2719(8) 0.202(6) Uani 1 d . . .
H23A H 0.3504 0.5664 -0.2728 0.304 Uiso 1 calc . . GR
H23B H 0.4844 0.5093 -0.3660 0.304 Uiso 1 calc . . GR
H23C H 0.4823 0.4993 -0.2084 0.304 Uiso 1 calc . . GR

loop_
_atom_site_aniso_label
_atom_site_aniso_U_11
_atom_site_aniso_U_22
_atom_site_aniso_U_33
_atom_site_aniso_U_23
_atom_site_aniso_U_13
_atom_site_aniso_U_12
F1 0.077(2) 0.138(3) 0.190(4) -0.079(3) -0.075(3) 0.035(2)
F2 0.125(3) 0.069(2) 0.100(2) -0.0131(18) -0.024(2) 0.0175(19)
F3 0.102(2) 0.085(2) 0.087(2) -0.0419(18) -0.0260(17) 0.0173(17)
N1 0.079(3) 0.059(3) 0.065(2) -0.017(2) -0.024(2) 0.008(2)
N2 0.066(2) 0.062(3) 0.065(2) -0.023(2) -0.028(2) 0.0006(19)
C1 0.080(3) 0.065(3) 0.070(3) -0.023(3) -0.023(3) -0.009(2)
C2 0.075(3) 0.082(4) 0.075(3) -0.033(3) -0.013(3) -0.012(3)
C3 0.077(4) 0.119(5) 0.053(3) -0.029(3) -0.022(3) -0.003(3)
C4 0.115(5) 0.087(5) 0.062(3) -0.004(3) -0.030(3) 0.000(3)
C5 0.087(4) 0.061(3) 0.074(3) -0.013(3) -0.035(3) 0.005(3)
C6 0.064(3) 0.062(3) 0.062(3) -0.017(2) -0.026(2) -0.006(2)
C7 0.065(3) 0.060(3) 0.061(3) -0.019(2) -0.025(2) -0.005(2)
C8 0.092(4) 0.053(3) 0.063(3) -0.019(2) -0.023(3) 0.007(2)
C10 0.061(3) 0.054(3) 0.064(3) -0.016(2) -0.022(2) -0.013(2)
C11 0.074(3) 0.059(3) 0.071(3) -0.025(2) -0.037(3) -0.002(2)
C13 0.059(3) 0.076(4) 0.079(3) -0.029(3) -0.025(3) 0.006(2)
C14 0.069(3) 0.056(3) 0.071(3) -0.023(2) -0.031(2) 0.001(2)
C15 0.056(3) 0.077(4) 0.071(3) -0.029(3) -0.019(2) -0.004(2)
C16 0.068(3) 0.083(4) 0.071(3) -0.028(3) -0.036(3) 0.004(2)
C17 0.066(3) 0.066(3) 0.073(3) -0.028(3) -0.023(3) 0.005(2)
C18 0.064(3) 0.109(5) 0.075(3) -0.028(3) -0.023(3) 0.002(3)
C19 0.048(3) 0.108(4) 0.078(3) -0.026(3) -0.026(3) -0.011(3)
C20 0.075(4) 0.084(4) 0.081(3) -0.036(3) -0.019(3) -0.009(3)
C21 0.116(5) 0.195(8) 0.064(4) -0.034(4) -0.023(3) -0.017(5)
C22 0.096(5) 0.268(12) 0.114(6) -0.092(7) -0.027(4) 0.061(7)
C23 0.334(15) 0.180(10) 0.090(5) -0.054(6) 0.067(7) -0.151(10)

loop_
_atom_type_symbol
_atom_type_description
_atom_type_scat_dispersion_real
_atom_type_scat_dispersion_imag
_atom_type_scat_source
C C 0.0033 0.0016 'International Tables Vol C Tables 4.2.6.8 and 6.1.1.4'
H H 0.0000 0.0000 'International Tables Vol C Tables 4.2.6.8 and 6.1.1.4'
F F 0.0171 0.0103 'International Tables Vol C Tables 4.2.6.8 and 6.1.1.4'
N N 0.0061 0.0033 'International Tables Vol C Tables 4.2.6.8 and 6.1.1.4'

loop_
_geom_angle_atom_site_label_1
_geom_angle_atom_site_label_2
_geom_angle_atom_site_label_3
_geom_angle
_geom_angle_site_symmetry_1
_geom_angle_site_symmetry_3
C8 N1 C10 118.2(4) . .
C11 N2 C7 118.1(4) . .
C2 C1 H1 119.8 . .
C2 C1 C6 120.4(5) . .
C6 C1 H1 119.8 . .
C1 C2 H2 119.4 . .
C3 C2 C1 121.2(5) . .
C3 C2 H2 119.4 . .
C2 C3 H3 120.2 . .
C2 C3 C4 119.7(5) . .
C4 C3 H3 120.2 . .
C3 C4 H4 120.1 . .
C5 C4 C3 119.7(5) . .
C5 C4 H4 120.1 . .
C4 C5 H5 119.2 . .
C4 C5 C6 121.7(5) . .
C6 C5 H5 119.2 . .
C1 C6 C5 117.2(4) . .
C1 C6 C7 120.8(4) . .
C5 C6 C7 121.9(4) . .
N2 C7 C6 118.5(4) . .
N2 C7 C8 117.2(4) . .
C8 C7 C6 124.3(4) . .
N1 C8 C7 125.6(4) . .
N1 C8 H8 117.2 . .
C7 C8 H8 117.2 . .
N1 C10 C11 116.3(4) . .
N1 C10 C14 116.0(4) . .
C11 C10 C14 127.6(4) . .
N2 C11 C10 124.3(4) . .
N2 C11 C13 112.3(4) . .
C10 C11 C13 123.4(4) . .
F1 C13 F2 106.6(4) . .
F1 C13 C11 111.1(4) . .
F2 C13 C11 111.3(4) . .
F3 C13 F1 107.8(4) . .
F3 C13 F2 106.6(4) . .
F3 C13 C11 113.1(4) . .
C15 C14 C10 120.5(4) . .
C15 C14 C19 116.1(4) . .
C19 C14 C10 123.4(4) . .
C14 C15 H15 118.9 . .
C16 C15 C14 122.1(4) . .
C16 C15 H15 118.9 . .
C15 C16 H16 119.1 . .
C17 C16 C15 121.9(4) . .
C17 C16 H16 119.1 . .
C16 C17 C18 116.2(4) . .
C16 C17 C20 122.8(4) . .
C18 C17 C20 121.0(4) . .
C17 C18 H18 118.6 . .
C19 C18 C17 122.7(5) . .
C19 C18 H18 118.6 . .
C14 C19 H19 119.5 . .
C18 C19 C14 121.0(4) . .
C18 C19 H19 119.5 . .
C17 C20 C22 110.5(5) . .
C21 C20 C17 112.1(4) . .
C21 C20 C22 104.8(5) . .
C23 C20 C17 109.5(4) . .
C23 C20 C21 111.0(7) . .
C23 C20 C22 108.8(8) . .
C20 C21 H21A 109.5 . .
C20 C21 H21B 109.5 . .
C20 C21 H21C 109.5 . .
H21A C21 H21B 109.5 . .
H21A C21 H21C 109.5 . .
H21B C21 H21C 109.5 . .
C20 C22 H22A 109.5 . .
C20 C22 H22B 109.5 . .
C20 C22 H22C 109.5 . .
H22A C22 H22B 109.5 . .
H22A C22 H22C 109.5 . .
H22B C22 H22C 109.5 . .
C20 C23 H23A 109.5 . .
C20 C23 H23B 109.5 . .
C20 C23 H23C 109.5 . .
H23A C23 H23B 109.5 . .
H23A C23 H23C 109.5 . .
H23B C23 H23C 109.5 . .

loop_
_geom_bond_atom_site_label_1
_geom_bond_atom_site_label_2
_geom_bond_distance
_geom_bond_site_symmetry_2
F1 C13 1.315(5) .
F2 C13 1.333(6) .
F3 C13 1.301(5) .
N1 C8 1.293(5) .
N1 C10 1.368(6) .
N2 C7 1.346(5) .
N2 C11 1.326(5) .
C1 H1 0.9300 .
C1 C2 1.361(6) .
C1 C6 1.395(6) .
C2 H2 0.9300 .
C2 C3 1.349(7) .
C3 H3 0.9300 .
C3 C4 1.398(7) .
C4 H4 0.9300 .
C4 C5 1.333(6) .
C5 H5 0.9300 .
C5 C6 1.405(7) .
C6 C7 1.451(6) .
C7 C8 1.384(6) .
C8 H8 0.9300 .
C10 C11 1.395(6) .
C10 C14 1.461(6) .
C11 C13 1.522(6) .
C14 C15 1.383(6) .
C14 C19 1.396(6) .
C15 H15 0.9300 .
C15 C16 1.375(6) .
C16 H16 0.9300 .
C16 C17 1.372(7) .
C17 C18 1.384(6) .
C17 C20 1.517(7) .
C18 H18 0.9300 .
C18 C19 1.369(7) .
C19 H19 0.9300 .
C20 C21 1.506(7) .
C20 C22 1.522(8) .
C20 C23 1.479(9) .
C21 H21A 0.9600 .
C21 H21B 0.9600 .
C21 H21C 0.9600 .
C22 H22A 0.9600 .
C22 H22B 0.9600 .
C22 H22C 0.9600 .
C23 H23A 0.9600 .
C23 H23B 0.9600 .
C23 H23C 0.9600 .

loop_
_geom_torsion_atom_site_label_1
_geom_torsion_atom_site_label_2
_geom_torsion_atom_site_label_3
_geom_torsion_atom_site_label_4
_geom_torsion
_geom_torsion_site_symmetry_1
_geom_torsion_site_symmetry_2
_geom_torsion_site_symmetry_3
_geom_torsion_site_symmetry_4
N1 C10 C11 N2 -6.4(6) . . . .
N1 C10 C11 C13 174.5(4) . . . .
N1 C10 C14 C15 -46.8(5) . . . .
N1 C10 C14 C19 130.2(5) . . . .
N2 C7 C8 N1 -0.4(7) . . . .
N2 C11 C13 F1 -89.8(5) . . . .
N2 C11 C13 F2 28.8(5) . . . .
N2 C11 C13 F3 148.9(4) . . . .
C1 C2 C3 C4 1.2(8) . . . .
C1 C6 C7 N2 149.0(4) . . . .
C1 C6 C7 C8 -30.1(6) . . . .
C2 C1 C6 C5 1.3(6) . . . .
C2 C1 C6 C7 179.0(4) . . . .
C2 C3 C4 C5 -2.8(8) . . . .
C3 C4 C5 C6 3.7(8) . . . .
C4 C5 C6 C1 -3.0(7) . . . .
C4 C5 C6 C7 179.4(4) . . . .
C5 C6 C7 N2 -33.5(6) . . . .
C5 C6 C7 C8 147.4(5) . . . .
C6 C1 C2 C3 -0.5(7) . . . .
C6 C7 C8 N1 178.7(4) . . . .
C7 N2 C11 C10 3.6(6) . . . .
C7 N2 C11 C13 -177.2(4) . . . .
C8 N1 C10 C11 5.6(6) . . . .
C8 N1 C10 C14 -178.3(4) . . . .
C10 N1 C8 C7 -2.6(7) . . . .
C10 C11 C13 F1 89.4(5) . . . .
C10 C11 C13 F2 -151.9(4) . . . .
C10 C11 C13 F3 -31.9(6) . . . .
C10 C14 C15 C16 178.3(4) . . . .
C10 C14 C19 C18 -177.6(5) . . . .
C11 N2 C7 C6 -179.2(3) . . . .
C11 N2 C7 C8 -0.1(6) . . . .
C11 C10 C14 C15 128.8(5) . . . .
C11 C10 C14 C19 -54.2(6) . . . .
C14 C10 C11 N2 178.0(4) . . . .
C14 C10 C11 C13 -1.1(6) . . . .
C14 C15 C16 C17 -0.6(7) . . . .
C15 C14 C19 C18 -0.4(7) . . . .
C15 C16 C17 C18 -0.7(7) . . . .
C15 C16 C17 C20 -177.5(4) . . . .
C16 C17 C18 C19 1.4(8) . . . .
C16 C17 C20 C21 -19.6(7) . . . .
C16 C17 C20 C22 -136.2(6) . . . .
C16 C17 C20 C23 104.0(8) . . . .
C17 C18 C19 C14 -0.8(8) . . . .
C18 C17 C20 C21 163.6(5) . . . .
C18 C17 C20 C22 47.1(7) . . . .
C18 C17 C20 C23 -72.7(8) . . . .
C19 C14 C15 C16 1.1(7) . . . .
C20 C17 C18 C19 178.3(5) . . . .
